data_2100968
loop_
_publ_author_name
'Oleksyn, B. J.'
'Serda, P.'

_publ_section_title
;
 Salt-bridge formation by <i>Cinchona</i> alkaloids: quininium
 salicylate monohydrate
;
_journal_issue 3
_journal_name_full 'Acta Crystallographica Section B'
_journal_page_first 530
_journal_page_last 534
_journal_paper_doi 10.1107/S0108768192011832
_journal_volume 49
_journal_year 1993
_chemical_formula_moiety 'C20 H25 N2 O2 1+,C7 H5 O3 1-,H2 O'
_chemical_formula_sum 'C27 H32 N2 O6'
_chemical_formula_weight 480.56
_symmetry_cell_setting orthorhombic
_symmetry_space_group_name_Hall 'P 2ac 2ab'
_symmetry_space_group_name_H-M 'P 21 21 21'
_cell_angle_alpha 90
_cell_angle_beta 90
_cell_angle_gamma 90
_cell_formula_units_Z 4
_cell_length_a 6.957(2)
_cell_length_b 17.1080(10)
_cell_length_c 20.477(6)
_cell_volume 2437.2(10)
_diffrn_radiation_type Cu
_diffrn_radiation_wavelength 1.5418
_exptl_absorpt_coefficient_mu 0.7194
_exptl_crystal_density_diffrn 1.31
_exptl_crystal_density_meas 1.300(10)
_exptl_crystal_F_000 1024
_cod_data_source_file ka0021.cif
_cod_data_source_block ka0021a
_cod_depositor_comments
;
 Adding the _atom_site_type_symbol data item.

 Antanas Vaitkus,
 2017-01-30
;
_cod_original_cell_volume 2437.0(10)
_cod_database_code 2100968

loop_
_atom_site_label
_atom_site_type_symbol
_atom_site_fract_x
_atom_site_fract_y
_atom_site_fract_z
_atom_site_U_iso_or_equiv
N1 N .3654(3) .54250(10) .41490(10) .0359(5)
C2 C .1878(3) .53070(10) .37460(10) .0423(6)
C3 C .2449(4) .49600(10) .30780(10) .0428(6)
C4 C .4548(3) .46800(10) .31290(10) .0409(6)
C5 C .5824(4) .53980(10) .31930(10) .0473(7)
C6 C .5085(4) .58970(10) .37600(10) .0429(6)
C7 C .4837(4) .41600(10) .37280(10) .0415(6)
C8 C .4377(3) .46270(10) .43530(10) .0342(5)
C9 C .6036(3) .46890(10) .48500(10) .0372(6)
C10 C .1079(4) .4332(2) .28660(10) .0581(9)
C11 C -.0054(5) .4372(3) .2359(2) .0812(12)
O12 O .7795(2) .48510(10) .45310(10) .0478(5)
N13 N .6598(3) .24500(10) .58480(10) .0503(6)
C14 C .7905(4) .27220(10) .54450(10) .0503(7)
C15 C .7759(4) .34450(10) .51170(10) .0448(7)
C16 C .6214(3) .39210(10) .52240(10) .0364(5)
C17 C .4805(3) .36730(10) .56820(10) .0362(6)
C18 C .3172(3) .41250(10) .58630(10) .0405(6)
C19 C .1825(3) .38210(10) .62770(10) .0465(7)
C20 C .2029(4) .3059(2) .65330(10) .0575(8)
C21 C .3589(4) .2626(2) .63850(10) .0545(7)
C22 C .5043(4) .29190(10) .59640(10) .0431(6)
O23 O .0213(3) .41950(10) .64890(10) .0604(6)
C24 C -.0119(5) .4963(2) .6255(2) .0656(10)
C25 C .3381(3) .70910(10) .61360(10) .0414(6)
C26 C .4719(4) .75380(10) .64800(10) .0499(7)
C27 C .4244(5) .7854(2) .70830(10) .0584(9)
C28 C .2446(5) .7737(2) .73410(10) .0575(9)
C29 C .1082(4) .7318(2) .70040(10) .0525(8)
C30 C .1552(4) .69980(10) .64030(10) .0442(7)
C31 C .3895(4) .67090(10) .55030(10) .0519(8)
O32 O .6519(3) .76640(10) .62480(10) .0777(8)
O33 O .5514(3) .6866(2) .52610(10) .0921(10)
O34 O .2734(2) .62490(10) .52420(10) .0550(5)
OW O .8966(4) .62280(10) .4893(2) .0860(9)
H1W H .998(8) .642(3) .502(3) ?
H2W H .793(7) .648(3) .505(2) ?
H1 H .328(4) .569(2) .4550(10) ?
H2A H .097(4) .4950(10) .4010(10) ?
H2B H .129(4) .5840(10) .3720(10) ?
H3 H .243(3) .5390(10) .2740(10) ?
H4 H .489(4) .436(2) .2730(10) ?
H5A H .581(5) .575(2) .2780(10) ?
H5B H .718(5) .525(2) .3290(10) ?
H6A H .428(4) .637(2) .3600(10) ?
H6B H .612(4) .6060(10) .4090(10) ?
H7A H .395(4) .3670(10) .3690(10) ?
H7B H .622(4) .4020(10) .3760(10) ?
H8 H .322(3) .4410(10) .4600(10) ?
H9 H .572(3) .5120(10) .5140(10) ?
H10 H .099(5) .385(2) .315(2) ?
H11A H -.088(6) .386(2) .223(2) ?
H11B H -.012(6) .483(2) .210(2) ?
H12 H .815(5) .530(2) .468(2) ?
H14 H .897(4) .238(2) .5380(10) ?
H15 H .878(4) .3580(10) .4810(10) ?
H18 H .301(3) .4650(10) .5700(10) ?
H20 H .102(5) .287(2) .6820(10) ?
H21 H .379(4) .211(2) .6550(10) ?
H24A H -.020(4) .500(2) .5760(10) ?
H24B H .098(6) .535(2) .644(2) ?
H24C H -.152(6) .514(2) .650(2) ?
H27 H .521(5) .814(2) .735(2) ?
H28 H .209(4) .794(2) .7780(10) ?
H29 H -.022(5) .719(2) .7180(10) ?
H30 H .052(4) .675(2) .6140(10) ?
H32 H .645(5) .741(2) .577(2) ?

loop_
_geom_angle_atom_site_label_1
_geom_angle_atom_site_label_2
_geom_angle_atom_site_label_3
_geom_angle
C6 N1 C8 114.2(2)
C2 N1 C8 107.7(2)
C2 N1 C6 109.0(2)
N1 C2 C3 109.1(2)
C2 C3 C10 111.6(2)
C2 C3 C4 107.7(2)
C4 C3 C10 113.5(2)
C3 C4 C7 111.1(2)
C3 C4 C5 107.9(2)
C5 C4 C7 108.8(2)
C4 C5 C6 108.7(2)
N1 C6 C5 108.8(2)
C4 C7 C8 109.7(2)
N1 C8 C7 107.9(2)
C7 C8 C9 115.3(2)
N1 C8 C9 111.7(2)
C8 C9 C16 109.5(2)
C8 C9 O12 110.9(2)
O12 C9 C16 109.3(2)
C3 C10 C11 125.2(3)
C14 N13 C22 116.6(2)
N13 C14 C15 124.1(2)
C14 C15 C16 120.2(2)
C9 C16 C15 119.8(2)
C15 C16 C17 118.1(2)
C9 C16 C17 122.2(2)
C16 C17 C22 117.3(2)
C16 C17 C18 124.1(2)
C18 C17 C22 118.7(2)
C17 C18 C19 120.1(2)
C18 C19 O23 125.6(2)
C18 C19 C20 120.9(2)
C20 C19 O23 113.5(2)
C19 C20 C21 120.4(2)
C20 C21 C22 121.1(2)
C17 C22 C21 118.9(2)
N13 C22 C21 117.5(2)
N13 C22 C17 123.6(2)
C19 O23 C24 117.5(2)
C30 C25 C31 120.6(2)
C26 C25 C31 121.2(2)
C26 C25 C30 118.3(2)
C25 C26 O32 121.8(2)
C25 C26 C27 120.2(2)
C27 C26 O32 118.0(2)
C26 C27 C28 120.2(3)
C27 C28 C29 120.7(2)
C28 C29 C30 119.3(3)
C25 C30 C29 121.2(2)
C25 C31 O34 119.5(2)
C25 C31 O33 117.5(2)
O33 C31 O34 123.0(3)

loop_
_geom_bond_atom_site_label_1
_geom_bond_atom_site_label_2
_geom_bond_distance
N1 C2 1.500(3)
N1 C6 1.511(3)
N1 C8 1.514(3)
C2 C3 1.543(3)
C3 C4 1.541(3)
C3 C10 1.500(3)
C4 C5 1.521(3)
C4 C7 1.529(3)
C5 C6 1.530(3)
C7 C8 1.543(3)
C8 C9 1.542(3)
C9 O12 1.414(3)
C9 C16 1.526(3)
C10 C11 1.307(5)
N13 C14 1.314(3)
N13 C22 1.369(3)
C14 C15 1.410(3)
C15 C16 1.367(3)
C16 C17 1.422(3)
C17 C18 1.423(3)
C17 C22 1.424(3)
C18 C19 1.367(3)
C19 C20 1.411(4)
C19 O23 1.363(3)
C20 C21 1.348(4)
C21 C22 1.419(4)
O23 C24 1.418(4)
C25 C26 1.395(3)
C25 C30 1.394(3)
C25 C31 1.494(3)
C26 C27 1.389(4)
C26 O32 1.356(3)
C27 C28 1.373(4)
C28 C29 1.376(4)
C29 C30 1.387(3)
C31 O33 1.259(3)
C31 O34 1.248(3)
